data_7007239
loop_
_publ_author_name
'Bagai, Rashmi'
'Abboud, Khalil A.'
'Christou, George'

_publ_section_title
;
 Ligand-induced distortion of a tetranuclear manganese butterfly
 complex.
;
_journal_issue 27
_journal_name_full 'Dalton transactions (Cambridge, England : 2003)'
_journal_page_first 3306
_journal_page_last 3312
_journal_paper_doi 10.1039/b602192a
_journal_year 2006
_chemical_formula_sum 'C29 H33 Mn4 N3 O15'
_chemical_formula_weight 883.34
_chemical_name_systematic
;
?
;
_space_group_IT_number 14
_symmetry_cell_setting monoclinic
_symmetry_space_group_name_Hall '-P 2yn'
_symmetry_space_group_name_H-M 'P 1 21/n 1'
_atom_sites_solution_hydrogens geom
_atom_sites_solution_primary direct
_atom_sites_solution_secondary difmap
_audit_creation_method SHELXL-97
_cell_angle_alpha 90.00
_cell_angle_beta 90.954(1)
_cell_angle_gamma 90.00
_cell_formula_units_Z 4
_cell_length_a 9.3368(6)
_cell_length_b 22.5058(15)
_cell_length_c 16.5079(11)
_cell_measurement_reflns_used 68
_cell_measurement_temperature 173(2)
_cell_measurement_theta_max 28.0
_cell_measurement_theta_min 2.0
_cell_volume 3468.4(4)
_computing_cell_refinement 'Bruker SMARTv5.624&SAINT6.36a(Bruker1998)'
_computing_data_collection 'Bruker SMART v5.624 (Bruker 1998)'
_computing_data_reduction 'Bruker SHELXTL v6.12 (Bruker 2000)'
_computing_molecular_graphics 'Bruker SHELXTL v6.12'
_computing_publication_material 'Bruker SHELXTL v6.12'
_computing_structure_refinement 'Bruker SHELXTL v6.12'
_computing_structure_solution 'Bruker SHELXTL v6.12'
_diffrn_ambient_temperature 173(2)
_diffrn_measured_fraction_theta_full 0.987
_diffrn_measured_fraction_theta_max 0.987
_diffrn_measurement_device_type 'SMART CCD area detector'
_diffrn_measurement_method '\w scans'
_diffrn_radiation_monochromator graphite
_diffrn_radiation_source 'normal-focus sealed tube'
_diffrn_radiation_type MoK\a
_diffrn_radiation_wavelength 0.71073
_diffrn_reflns_av_R_equivalents 0.0483
_diffrn_reflns_av_sigmaI/netI 0.0561
_diffrn_reflns_limit_h_max 12
_diffrn_reflns_limit_h_min -11
_diffrn_reflns_limit_k_max 28
_diffrn_reflns_limit_k_min -29
_diffrn_reflns_limit_l_max 12
_diffrn_reflns_limit_l_min -21
_diffrn_reflns_number 21690
_diffrn_reflns_theta_full 27.50
_diffrn_reflns_theta_max 27.50
_diffrn_reflns_theta_min 1.81
_diffrn_standards_decay_% 1
_diffrn_standards_number 0
_exptl_absorpt_coefficient_mu 1.497
_exptl_absorpt_correction_T_max 0.9307
_exptl_absorpt_correction_T_min 0.8453
_exptl_absorpt_correction_type integration
_exptl_absorpt_process_details 'based on measured indexed crystal faces, Bruker SHELXTL v6.12 (Bruker 1998)'
_exptl_crystal_colour brown
_exptl_crystal_density_diffrn 1.692
_exptl_crystal_density_meas 0
_exptl_crystal_density_method 'not measured'
_exptl_crystal_description needles
_exptl_crystal_F_000 1792
_exptl_crystal_size_max 0.14
_exptl_crystal_size_mid 0.06
_exptl_crystal_size_min 0.06
_refine_diff_density_max 0.483
_refine_diff_density_min -0.317
_refine_diff_density_rms 0.075
_refine_ls_extinction_method none
_refine_ls_goodness_of_fit_ref 1.010
_refine_ls_hydrogen_treatment mixed
_refine_ls_matrix_type full
_refine_ls_number_parameters 465
_refine_ls_number_reflns 7863
_refine_ls_number_restraints 0
_refine_ls_restrained_S_all 1.010
_refine_ls_R_factor_all 0.0709
_refine_ls_R_factor_gt 0.0413
_refine_ls_shift/su_max 0.001
_refine_ls_shift/su_mean 0.000
_refine_ls_structure_factor_coef Fsqd
_refine_ls_weighting_details 'calc w=1/[\s^2^(Fo^2^)+(0.0395P)^2^] where P=(Fo^2^+2Fc^2^)/3'
_refine_ls_weighting_scheme calc
_refine_ls_wR_factor_gt 0.0828
_refine_ls_wR_factor_ref 0.0917
_reflns_number_gt 5581
_reflns_number_total 7863
_reflns_threshold_expression I>2\s(I)
_cod_data_source_file b602192a.txt
_cod_data_source_block rb12
_cod_depositor_comments
;
The following automatic conversions were performed:
'_symmetry_cell_setting' value 'Monoclinic' changed to 'monoclinic'
according to '/home/saulius/struct/CIF-dictionaries/cif_core.dic'
dictionary named 'cif_core.dic' version 2.4.1 from 2010-06-29.

Automatic conversion script
Id: cif_fix_enum 1527 2010-12-29 10:47:43Z saulius 
;
_cod_original_sg_symbol_H-M P2(1)/n
_cod_database_code 7007239

loop_
_symmetry_equiv_pos_as_xyz
'x, y, z'
'-x+1/2, y+1/2, -z+1/2'
'-x, -y, -z'
'x-1/2, -y-1/2, z-1/2'

loop_
_atom_site_label
_atom_site_type_symbol
_atom_site_fract_x
_atom_site_fract_y
_atom_site_fract_z
_atom_site_U_iso_or_equiv
_atom_site_adp_type
_atom_site_occupancy
_atom_site_symmetry_multiplicity
_atom_site_calc_flag
_atom_site_refinement_flags
_atom_site_disorder_assembly
_atom_site_disorder_group
Mn1 Mn -0.07173(4) 0.827203(19) 0.57168(2) 0.02060(10) Uani 1 1 d . . .
Mn2 Mn 0.07145(4) 0.904279(18) 0.71198(3) 0.02201(11) Uani 1 1 d . . .
Mn3 Mn -0.21658(4) 0.829359(19) 0.71676(3) 0.02095(11) Uani 1 1 d . . .
Mn4 Mn 0.05135(4) 0.742271(19) 0.71150(3) 0.02104(11) Uani 1 1 d . . .
O1 O 0.13740(18) 0.82132(8) 0.73149(11) 0.0216(4) Uani 1 1 d . . .
O2 O -0.10149(18) 0.88183(8) 0.65676(11) 0.0216(4) Uani 1 1 d . . .
O3 O -0.11346(18) 0.77269(8) 0.65478(11) 0.0208(4) Uani 1 1 d . . .
O4 O 0.0036(2) 0.88741(9) 0.49924(12) 0.0293(5) Uani 1 1 d . . .
O5 O -0.2779(2) 0.82970(9) 0.52256(12) 0.0307(5) Uani 1 1 d . . .
O6 O -0.0091(2) 0.76413(9) 0.49884(12) 0.0277(5) Uani 1 1 d . . .
O7 O 0.1724(2) 0.90668(10) 0.59210(13) 0.0372(6) Uani 1 1 d . . .
O8 O 0.0241(2) 0.98460(9) 0.70468(13) 0.0336(5) Uani 1 1 d . . .
O9 O -0.0445(2) 0.89846(10) 0.82928(13) 0.0342(5) Uani 1 1 d . . .
O10 O -0.2752(2) 0.88906(9) 0.79512(12) 0.0294(5) Uani 1 1 d . . .
O11 O -0.3954(2) 0.83483(9) 0.63976(12) 0.0311(5) Uani 1 1 d . . .
O12 O -0.30767(19) 0.76703(9) 0.77924(12) 0.0273(5) Uani 1 1 d . . .
O13 O -0.0866(2) 0.74686(9) 0.82334(12) 0.0283(5) Uani 1 1 d . . .
O14 O -0.0087(2) 0.66317(8) 0.69891(13) 0.0297(5) Uani 1 1 d . . .
O15 O 0.1568(2) 0.74102(9) 0.59180(13) 0.0320(5) Uani 1 1 d . . .
N1 N 0.2472(2) 0.92420(10) 0.77413(14) 0.0247(5) Uani 1 1 d . . .
N2 N 0.2144(2) 0.71566(10) 0.77981(15) 0.0249(5) Uani 1 1 d . . .
C1 C 0.1785(3) 1.02384(13) 0.81061(18) 0.0274(7) Uani 1 1 d . . .
C2 C 0.0611(3) 1.02740(13) 0.75607(19) 0.0290(7) Uani 1 1 d . . .
C3 C -0.0204(3) 1.07972(13) 0.7541(2) 0.0321(7) Uani 1 1 d . . .
H3A H -0.0998 1.0829 0.7177 0.038 Uiso 1 1 calc R . .
C4 C 0.0135(3) 1.12656(14) 0.8046(2) 0.0360(8) Uani 1 1 d . . .
H4A H -0.0437 1.1615 0.8027 0.043 Uiso 1 1 calc R . .
C5 C 0.1298(3) 1.12379(14) 0.8581(2) 0.0364(8) Uani 1 1 d . . .
H5A H 0.1529 1.1566 0.8921 0.044 Uiso 1 1 calc R . .
C6 C 0.2109(3) 1.07289(14) 0.86096(19) 0.0322(7) Uani 1 1 d . . .
H6A H 0.2903 1.0706 0.8975 0.039 Uiso 1 1 calc R . .
C7 C 0.2706(3) 0.97284(13) 0.81352(18) 0.0281(7) Uani 1 1 d . . .
H7A H 0.3545 0.9750 0.8467 0.034 Uiso 1 1 calc R . .
C8 C 0.3455(3) 0.87336(13) 0.7802(2) 0.0298(7) Uani 1 1 d . . .
H8A H 0.4139 0.8785 0.8262 0.036 Uiso 1 1 calc R . .
H8B H 0.4000 0.8686 0.7297 0.036 Uiso 1 1 calc R . .
C9 C 0.2488(3) 0.82005(12) 0.79397(18) 0.0269(7) Uani 1 1 d . . .
H9A H 0.2040 0.8235 0.8484 0.032 Uiso 1 1 calc R . .
C10 C 0.3258(3) 0.76127(13) 0.78815(19) 0.0280(7) Uani 1 1 d . . .
H10A H 0.3889 0.7608 0.7406 0.034 Uiso 1 1 calc R . .
H10B H 0.3850 0.7542 0.8375 0.034 Uiso 1 1 calc R . .
C11 C 0.2208(3) 0.66663(13) 0.82043(18) 0.0276(7) Uani 1 1 d . . .
H11A H 0.2970 0.6621 0.8588 0.033 Uiso 1 1 calc R . .
C12 C 0.1215(3) 0.61880(13) 0.81164(18) 0.0262(7) Uani 1 1 d . . .
C13 C 0.1377(3) 0.56886(14) 0.8622(2) 0.0366(8) Uani 1 1 d . . .
H13A H 0.2107 0.5689 0.9030 0.044 Uiso 1 1 calc R . .
C14 C 0.0502(4) 0.52008(14) 0.8540(2) 0.0402(8) Uani 1 1 d . . .
H14A H 0.0618 0.4870 0.8892 0.048 Uiso 1 1 calc R . .
C15 C -0.0551(3) 0.51964(14) 0.7938(2) 0.0391(8) Uani 1 1 d . . .
H15A H -0.1156 0.4859 0.7879 0.047 Uiso 1 1 calc R . .
C16 C -0.0734(3) 0.56751(13) 0.7422(2) 0.0326(7) Uani 1 1 d . . .
H16A H -0.1453 0.5660 0.7009 0.039 Uiso 1 1 calc R . .
C17 C 0.0136(3) 0.61860(12) 0.75033(19) 0.0267(7) Uani 1 1 d . . .
C18 C -0.2184(3) 0.73568(13) 0.82038(18) 0.0249(6) Uani 1 1 d . . .
C19 C -0.2771(3) 0.68351(12) 0.86527(19) 0.0287(7) Uani 1 1 d . . .
H19A H -0.2276 0.6473 0.8484 0.043 Uiso 1 1 calc R . .
H19B H -0.3798 0.6797 0.8532 0.043 Uiso 1 1 calc R . .
H19C H -0.2623 0.6894 0.9236 0.043 Uiso 1 1 calc R . .
C20 C -0.3915(3) 0.83184(14) 0.56370(19) 0.0301(7) Uani 1 1 d . . .
C21 C -0.5309(3) 0.83015(19) 0.5182(2) 0.0525(10) Uani 1 1 d . . .
H21A H -0.6056 0.8147 0.5535 0.079 Uiso 1 1 calc R . .
H21B H -0.5222 0.8043 0.4708 0.079 Uiso 1 1 calc R . .
H21C H -0.5565 0.8704 0.5005 0.079 Uiso 1 1 calc R . .
C22 C -0.1723(3) 0.91201(13) 0.83790(18) 0.0278(7) Uani 1 1 d . . .
C23 C -0.2132(4) 0.95766(14) 0.8998(2) 0.0400(8) Uani 1 1 d . . .
H23A H -0.1676 0.9479 0.9520 0.060 Uiso 1 1 calc R . .
H23B H -0.3175 0.9579 0.9056 0.060 Uiso 1 1 calc R . .
H23C H -0.1810 0.9970 0.8822 0.060 Uiso 1 1 calc R . .
C24 C 0.1135(3) 0.91659(13) 0.52507(19) 0.0288(7) Uani 1 1 d . . .
C25 C 0.1703(3) 0.96408(13) 0.47106(19) 0.0349(8) Uani 1 1 d . . .
H25A H 0.1696 1.0022 0.4997 0.052 Uiso 1 1 calc R . .
H25B H 0.1101 0.9669 0.4220 0.052 Uiso 1 1 calc R . .
H25C H 0.2687 0.9543 0.4561 0.052 Uiso 1 1 calc R . .
C26 C 0.0954(3) 0.73260(13) 0.52529(19) 0.0279(7) Uani 1 1 d . . .
C27 C 0.1451(4) 0.68282(14) 0.4718(2) 0.0404(8) Uani 1 1 d . . .
H27A H 0.2497 0.6842 0.4679 0.061 Uiso 1 1 calc R . .
H27B H 0.1017 0.6872 0.4177 0.061 Uiso 1 1 calc R . .
H27C H 0.1164 0.6447 0.4951 0.061 Uiso 1 1 calc R . .
N3 N 0.7338(13) 0.6634(6) 0.5415(7) 0.050(4) Uiso 0.336(15) 1 d P A 2
C28 C 0.8238(14) 0.6159(6) 0.5164(7) 0.035(3) Uiso 0.336(15) 1 d P A 2
C29 C 0.9090(17) 0.5739(5) 0.4950(8) 0.049(4) Uiso 0.336(15) 1 d P A 2
H29A H 0.9877 0.5907 0.4638 0.073 Uiso 0.336(15) 1 calc PR A 2
H29B H 0.8562 0.5451 0.4615 0.073 Uiso 0.336(15) 1 calc PR A 2
H29C H 0.9479 0.5541 0.5433 0.073 Uiso 0.336(15) 1 calc PR A 2
N4 N 0.8409(11) 0.5858(4) 0.4952(5) 0.084(3) Uiso 0.664(15) 1 d P A 1
C30 C 0.7658(13) 0.6251(5) 0.5119(6) 0.083(3) Uiso 0.664(15) 1 d P A 1
C31 C 0.6922(12) 0.6799(5) 0.5274(7) 0.095(3) Uiso 0.664(15) 1 d P A 1
H31A H 0.6941 0.6879 0.5858 0.143 Uiso 0.664(15) 1 calc PR A 1
H31B H 0.5927 0.6768 0.5082 0.143 Uiso 0.664(15) 1 calc PR A 1
H31C H 0.7398 0.7125 0.4990 0.143 Uiso 0.664(15) 1 calc PR A 1

loop_
_atom_site_aniso_label
_atom_site_aniso_U_11
_atom_site_aniso_U_22
_atom_site_aniso_U_33
_atom_site_aniso_U_23
_atom_site_aniso_U_13
_atom_site_aniso_U_12
Mn1 0.0201(2) 0.0249(2) 0.0167(2) -0.00030(19) 0.00013(17) 0.00139(17)
Mn2 0.0222(2) 0.0231(2) 0.0206(2) 0.00002(19) -0.00287(19) -0.00090(17)
Mn3 0.0188(2) 0.0256(2) 0.0184(2) -0.00033(19) 0.00107(17) 0.00105(17)
Mn4 0.0193(2) 0.0234(2) 0.0204(2) 0.00003(19) -0.00180(18) 0.00171(17)
O1 0.0196(9) 0.0258(10) 0.0193(10) 0.0004(9) -0.0037(8) 0.0017(8)
O2 0.0211(9) 0.0238(10) 0.0197(10) -0.0023(8) 0.0006(8) 0.0013(8)
O3 0.0202(9) 0.0240(10) 0.0182(10) -0.0011(8) 0.0004(8) 0.0017(8)
O4 0.0384(12) 0.0277(11) 0.0221(11) 0.0018(9) 0.0039(10) -0.0041(9)
O5 0.0220(10) 0.0467(14) 0.0235(11) -0.0003(10) -0.0019(9) 0.0040(9)
O6 0.0355(11) 0.0274(11) 0.0204(11) -0.0006(9) 0.0045(9) 0.0040(9)
O7 0.0276(11) 0.0585(15) 0.0258(12) 0.0120(11) 0.0033(10) 0.0049(10)
O8 0.0408(12) 0.0247(11) 0.0349(13) 0.0007(10) -0.0147(11) -0.0009(9)
O9 0.0313(11) 0.0491(14) 0.0223(12) -0.0012(10) -0.0002(10) 0.0072(10)
O10 0.0287(11) 0.0332(12) 0.0265(12) -0.0034(10) 0.0052(10) 0.0023(9)
O11 0.0224(10) 0.0470(14) 0.0237(11) 0.0009(10) -0.0012(9) 0.0032(9)
O12 0.0240(10) 0.0326(12) 0.0255(11) 0.0041(10) 0.0038(9) 0.0011(9)
O13 0.0241(10) 0.0398(13) 0.0212(11) 0.0019(9) 0.0006(9) -0.0072(9)
O14 0.0308(11) 0.0250(11) 0.0330(12) 0.0011(9) -0.0079(10) 0.0013(9)
O15 0.0267(11) 0.0434(13) 0.0260(12) -0.0080(10) 0.0017(10) 0.0007(9)
N1 0.0224(12) 0.0284(13) 0.0233(13) 0.0019(11) -0.0021(11) -0.0032(10)
N2 0.0221(12) 0.0273(13) 0.0253(14) 0.0022(11) -0.0013(11) 0.0037(10)
C1 0.0307(16) 0.0251(16) 0.0265(17) 0.0018(13) 0.0033(14) -0.0075(12)
C2 0.0345(17) 0.0256(16) 0.0269(17) 0.0026(13) -0.0013(14) -0.0076(13)
C3 0.0347(17) 0.0289(17) 0.0324(18) -0.0005(14) -0.0051(15) 0.0000(13)
C4 0.0392(18) 0.0305(18) 0.039(2) 0.0006(15) 0.0031(16) -0.0008(14)
C5 0.0468(19) 0.0314(18) 0.0311(18) -0.0041(15) 0.0055(16) -0.0101(15)
C6 0.0351(17) 0.0337(18) 0.0277(18) -0.0009(14) -0.0020(14) -0.0087(14)
C7 0.0280(15) 0.0335(18) 0.0226(16) 0.0048(14) -0.0041(13) -0.0105(13)
C8 0.0242(15) 0.0285(17) 0.0367(19) -0.0009(14) -0.0018(14) 0.0007(12)
C9 0.0235(14) 0.0319(17) 0.0250(16) 0.0008(13) -0.0052(13) -0.0003(12)
C10 0.0216(14) 0.0321(17) 0.0302(17) 0.0023(14) -0.0063(13) 0.0006(12)
C11 0.0270(15) 0.0330(18) 0.0228(15) -0.0015(14) -0.0012(12) 0.0100(13)
C12 0.0279(15) 0.0254(16) 0.0254(16) 0.0011(13) 0.0050(13) 0.0049(12)
C13 0.0421(18) 0.0357(19) 0.0321(19) 0.0042(16) 0.0007(16) 0.0066(15)
C14 0.054(2) 0.0279(18) 0.039(2) 0.0082(16) 0.0077(18) 0.0037(15)
C15 0.0427(19) 0.0266(17) 0.048(2) -0.0039(16) 0.0090(18) -0.0046(14)
C16 0.0301(16) 0.0269(17) 0.041(2) -0.0056(15) -0.0001(15) 0.0014(13)
C17 0.0294(15) 0.0210(15) 0.0297(17) -0.0003(13) 0.0049(14) 0.0039(12)
C18 0.0288(16) 0.0273(16) 0.0189(15) -0.0046(13) 0.0050(13) 0.0003(12)
C19 0.0228(15) 0.0301(17) 0.0333(18) 0.0027(14) 0.0020(13) -0.0011(12)
C20 0.0232(15) 0.0372(18) 0.0297(17) 0.0012(15) -0.0040(13) 0.0030(13)
C21 0.0258(17) 0.099(3) 0.033(2) -0.006(2) -0.0063(16) 0.0001(18)
C22 0.0371(17) 0.0253(16) 0.0212(16) 0.0027(13) 0.0054(14) 0.0001(13)
C23 0.050(2) 0.0370(19) 0.0329(19) -0.0088(16) 0.0043(17) -0.0002(16)
C24 0.0290(16) 0.0311(17) 0.0266(18) -0.0011(14) 0.0079(14) 0.0064(13)
C25 0.0411(18) 0.0318(18) 0.0318(19) 0.0051(15) 0.0016(15) -0.0052(14)
C26 0.0313(16) 0.0262(16) 0.0264(17) 0.0003(14) 0.0116(14) -0.0025(13)
C27 0.060(2) 0.0350(19) 0.0261(18) -0.0032(15) 0.0019(17) 0.0139(16)

loop_
_atom_type_symbol
_atom_type_description
_atom_type_scat_dispersion_real
_atom_type_scat_dispersion_imag
_atom_type_scat_source
C C 0.0033 0.0016 'International Tables Vol C Tables 4.2.6.8 and 6.1.1.4'
H H 0.0000 0.0000 'International Tables Vol C Tables 4.2.6.8 and 6.1.1.4'
N N 0.0061 0.0033 'International Tables Vol C Tables 4.2.6.8 and 6.1.1.4'
O O 0.0106 0.0060 'International Tables Vol C Tables 4.2.6.8 and 6.1.1.4'
Mn Mn 0.3368 0.7283 'International Tables Vol C Tables 4.2.6.8 and 6.1.1.4'

loop_
_geom_angle_atom_site_label_1
_geom_angle_atom_site_label_2
_geom_angle_atom_site_label_3
_geom_angle
_geom_angle_site_symmetry_1
_geom_angle_site_symmetry_3
_geom_angle_publ_flag
O3 Mn1 O2 81.26(8) . . ?
O3 Mn1 O4 168.79(9) . . ?
O2 Mn1 O4 93.60(8) . . ?
O3 Mn1 O6 92.43(8) . . ?
O2 Mn1 O6 167.88(8) . . ?
O4 Mn1 O6 90.73(8) . . ?
O3 Mn1 O5 95.75(8) . . ?
O2 Mn1 O5 97.23(8) . . ?
O4 Mn1 O5 94.77(8) . . ?
O6 Mn1 O5 93.68(8) . . ?
O3 Mn1 Mn3 43.35(5) . . ?
O2 Mn1 Mn3 42.82(6) . . ?
O4 Mn1 Mn3 134.87(6) . . ?
O6 Mn1 Mn3 134.37(6) . . ?
O5 Mn1 Mn3 82.79(6) . . ?
O3 Mn1 Mn2 85.09(6) . . ?
O2 Mn1 Mn2 33.61(5) . . ?
O4 Mn1 Mn2 85.17(6) . . ?
O6 Mn1 Mn2 135.99(6) . . ?
O5 Mn1 Mn2 130.32(6) . . ?
Mn3 Mn1 Mn2 64.215(15) . . ?
O3 Mn1 Mn4 33.04(5) . . ?
O2 Mn1 Mn4 84.72(6) . . ?
O4 Mn1 Mn4 136.96(6) . . ?
O6 Mn1 Mn4 84.39(6) . . ?
O5 Mn1 Mn4 128.16(6) . . ?
Mn3 Mn1 Mn4 63.958(15) . . ?
Mn2 Mn1 Mn4 69.975(15) . . ?
O8 Mn2 O2 91.61(8) . . ?
O8 Mn2 N1 90.43(9) . . ?
O2 Mn2 N1 176.64(9) . . ?
O8 Mn2 O1 172.88(9) . . ?
O2 Mn2 O1 94.93(8) . . ?
N1 Mn2 O1 82.91(9) . . ?
O8 Mn2 O7 91.29(9) . . ?
O2 Mn2 O7 87.06(8) . . ?
N1 Mn2 O7 95.56(9) . . ?
O1 Mn2 O7 91.87(8) . . ?
O8 Mn2 O9 89.72(9) . . ?
O2 Mn2 O9 88.87(8) . . ?
N1 Mn2 O9 88.47(9) . . ?
O1 Mn2 O9 87.58(8) . . ?
O7 Mn2 O9 175.83(8) . . ?
O8 Mn2 Mn1 112.74(7) . . ?
O2 Mn2 Mn1 33.24(5) . . ?
N1 Mn2 Mn1 147.26(7) . . ?
O1 Mn2 Mn1 74.37(5) . . ?
O7 Mn2 Mn1 62.59(6) . . ?
O9 Mn2 Mn1 113.32(6) . . ?
O8 Mn2 Mn3 108.45(7) . . ?
O2 Mn2 Mn3 33.03(6) . . ?
N1 Mn2 Mn3 143.62(7) . . ?
O1 Mn2 Mn3 75.98(5) . . ?
O7 Mn2 Mn3 114.19(6) . . ?
O9 Mn2 Mn3 61.67(6) . . ?
Mn1 Mn2 Mn3 51.755(12) . . ?
O2 Mn3 O3 80.79(8) . . ?
O2 Mn3 O12 170.65(8) . . ?
O3 Mn3 O12 91.79(8) . . ?
O2 Mn3 O10 94.91(8) . . ?
O3 Mn3 O10 165.26(8) . . ?
O12 Mn3 O10 90.87(8) . . ?
O2 Mn3 O11 95.75(8) . . ?
O3 Mn3 O11 96.82(8) . . ?
O12 Mn3 O11 90.75(8) . . ?
O10 Mn3 O11 97.65(8) . . ?
O2 Mn3 Mn1 42.88(6) . . ?
O3 Mn3 Mn1 42.78(6) . . ?
O12 Mn3 Mn1 132.05(6) . . ?
O10 Mn3 Mn1 137.06(6) . . ?
O11 Mn3 Mn1 82.61(6) . . ?
O2 Mn3 Mn2 33.44(6) . . ?
O3 Mn3 Mn2 84.63(5) . . ?
O12 Mn3 Mn2 140.70(6) . . ?
O10 Mn3 Mn2 84.14(6) . . ?
O11 Mn3 Mn2 128.55(6) . . ?
Mn1 Mn3 Mn2 64.029(15) . . ?
O2 Mn3 Mn4 85.20(6) . . ?
O3 Mn3 Mn4 33.74(5) . . ?
O12 Mn3 Mn4 85.47(6) . . ?
O10 Mn3 Mn4 132.25(6) . . ?
O11 Mn3 Mn4 129.94(6) . . ?
Mn1 Mn3 Mn4 64.537(14) . . ?
Mn2 Mn3 Mn4 70.109(14) . . ?
O14 Mn4 O3 92.81(8) . . ?
O14 Mn4 N2 90.08(9) . . ?
O3 Mn4 N2 174.03(9) . . ?
O14 Mn4 O1 172.54(8) . . ?
O3 Mn4 O1 94.64(8) . . ?
N2 Mn4 O1 82.55(9) . . ?
O14 Mn4 O15 91.45(9) . . ?
O3 Mn4 O15 86.21(8) . . ?
N2 Mn4 O15 98.94(9) . . ?
O1 Mn4 O15 88.57(8) . . ?
O14 Mn4 O13 87.75(8) . . ?
O3 Mn4 O13 85.37(7) . . ?
N2 Mn4 O13 89.53(9) . . ?
O1 Mn4 O13 93.31(7) . . ?
O15 Mn4 O13 171.49(7) . . ?
O14 Mn4 Mn3 110.74(6) . . ?
O3 Mn4 Mn3 33.57(5) . . ?
N2 Mn4 Mn3 140.49(7) . . ?
O1 Mn4 Mn3 76.03(5) . . ?
O15 Mn4 Mn3 113.10(6) . . ?
O13 Mn4 Mn3 59.52(5) . . ?
O14 Mn4 Mn1 112.60(7) . . ?
O3 Mn4 Mn1 32.49(5) . . ?
N2 Mn4 Mn1 149.25(7) . . ?
O1 Mn4 Mn1 73.90(5) . . ?
O15 Mn4 Mn1 61.62(6) . . ?
O13 Mn4 Mn1 110.97(5) . . ?
Mn3 Mn4 Mn1 51.505(12) . . ?
C9 O1 Mn4 112.63(15) . . ?
C9 O1 Mn2 110.45(15) . . ?
Mn4 O1 Mn2 133.88(9) . . ?
Mn3 O2 Mn1 94.30(8) . . ?
Mn3 O2 Mn2 113.53(9) . . ?
Mn1 O2 Mn2 113.16(9) . . ?
Mn1 O3 Mn3 93.87(8) . . ?
Mn1 O3 Mn4 114.47(9) . . ?
Mn3 O3 Mn4 112.69(9) . . ?
C24 O4 Mn1 116.5(2) . . ?
C20 O5 Mn1 124.70(19) . . ?
C26 O6 Mn1 115.31(19) . . ?
C24 O7 Mn2 127.68(18) . . ?
C2 O8 Mn2 127.18(19) . . ?
C22 O9 Mn2 124.3(2) . . ?
C22 O10 Mn3 115.11(17) . . ?
C20 O11 Mn3 124.70(18) . . ?
C18 O12 Mn3 113.11(18) . . ?
C18 O13 Mn4 121.85(19) . . ?
C17 O14 Mn4 127.05(19) . . ?
C26 O15 Mn4 125.59(18) . . ?
C7 N1 C8 121.7(2) . . ?
C7 N1 Mn2 126.0(2) . . ?
C8 N1 Mn2 111.85(18) . . ?
C11 N2 C10 121.5(2) . . ?
C11 N2 Mn4 125.8(2) . . ?
C10 N2 Mn4 112.37(18) . . ?
C2 C1 C6 119.2(3) . . ?
C2 C1 C7 121.8(3) . . ?
C6 C1 C7 118.9(3) . . ?
O8 C2 C3 117.4(3) . . ?
O8 C2 C1 124.0(3) . . ?
C3 C2 C1 118.6(3) . . ?
C4 C3 C2 120.7(3) . . ?
C4 C3 H3A 119.7 . . ?
C2 C3 H3A 119.7 . . ?
C3 C4 C5 121.3(3) . . ?
C3 C4 H4A 119.4 . . ?
C5 C4 H4A 119.4 . . ?
C6 C5 C4 118.9(3) . . ?
C6 C5 H5A 120.5 . . ?
C4 C5 H5A 120.5 . . ?
C5 C6 C1 121.3(3) . . ?
C5 C6 H6A 119.4 . . ?
C1 C6 H6A 119.4 . . ?
N1 C7 C1 124.5(3) . . ?
N1 C7 H7A 117.8 . . ?
C1 C7 H7A 117.8 . . ?
N1 C8 C9 104.6(2) . . ?
N1 C8 H8A 110.8 . . ?
C9 C8 H8A 110.8 . . ?
N1 C8 H8B 110.8 . . ?
C9 C8 H8B 110.8 . . ?
H8A C8 H8B 108.9 . . ?
O1 C9 C10 108.0(2) . . ?
O1 C9 C8 107.4(2) . . ?
C10 C9 C8 113.4(2) . . ?
O1 C9 H9A 109.3 . . ?
C10 C9 H9A 109.3 . . ?
C8 C9 H9A 109.3 . . ?
N2 C10 C9 106.4(2) . . ?
N2 C10 H10A 110.5 . . ?
C9 C10 H10A 110.5 . . ?
N2 C10 H10B 110.5 . . ?
C9 C10 H10B 110.5 . . ?
H10A C10 H10B 108.6 . . ?
N2 C11 C12 124.5(3) . . ?
N2 C11 H11A 117.7 . . ?
C12 C11 H11A 117.7 . . ?
C13 C12 C17 119.3(3) . . ?
C13 C12 C11 118.6(3) . . ?
C17 C12 C11 121.9(3) . . ?
C14 C13 C12 121.5(3) . . ?
C14 C13 H13A 119.3 . . ?
C12 C13 H13A 119.3 . . ?
C13 C14 C15 119.3(3) . . ?
C13 C14 H14A 120.3 . . ?
C15 C14 H14A 120.3 . . ?
C16 C15 C14 121.0(3) . . ?
C16 C15 H15A 119.5 . . ?
C14 C15 H15A 119.5 . . ?
C15 C16 C17 120.7(3) . . ?
C15 C16 H16A 119.6 . . ?
C17 C16 H16A 119.6 . . ?
O14 C17 C16 118.1(3) . . ?
O14 C17 C12 123.8(3) . . ?
C16 C17 C12 118.1(3) . . ?
O13 C18 O12 122.7(3) . . ?
O13 C18 C19 120.3(3) . . ?
O12 C18 C19 117.0(2) . . ?
C18 C19 H19A 109.5 . . ?
C18 C19 H19B 109.5 . . ?
H19A C19 H19B 109.5 . . ?
C18 C19 H19C 109.5 . . ?
H19A C19 H19C 109.5 . . ?
H19B C19 H19C 109.5 . . ?
O11 C20 O5 125.0(3) . . ?
O11 C20 C21 117.7(3) . . ?
O5 C20 C21 117.4(3) . . ?
C20 C21 H21A 109.5 . . ?
C20 C21 H21B 109.5 . . ?
H21A C21 H21B 109.5 . . ?
C20 C21 H21C 109.5 . . ?
H21A C21 H21C 109.5 . . ?
H21B C21 H21C 109.5 . . ?
O9 C22 O10 123.1(3) . . ?
O9 C22 C23 120.0(3) . . ?
O10 C22 C23 116.8(3) . . ?
C22 C23 H23A 109.5 . . ?
C22 C23 H23B 109.5 . . ?
H23A C23 H23B 109.5 . . ?
C22 C23 H23C 109.5 . . ?
H23A C23 H23C 109.5 . . ?
H23B C23 H23C 109.5 . . ?
O7 C24 O4 122.7(3) . . ?
O7 C24 C25 120.1(3) . . ?
O4 C24 C25 117.2(3) . . ?
C24 C25 H25A 109.5 . . ?
C24 C25 H25B 109.5 . . ?
H25A C25 H25B 109.5 . . ?
C24 C25 H25C 109.5 . . ?
H25A C25 H25C 109.5 . . ?
H25B C25 H25C 109.5 . . ?
O15 C26 O6 123.7(3) . . ?
O15 C26 C27 119.2(3) . . ?
O6 C26 C27 117.0(3) . . ?
C26 C27 H27A 109.5 . . ?
C26 C27 H27B 109.5 . . ?
H27A C27 H27B 109.5 . . ?
C26 C27 H27C 109.5 . . ?
H27A C27 H27C 109.5 . . ?
H27B C27 H27C 109.5 . . ?
C29 C28 N3 178.0(13) . . ?
C28 C29 H29A 109.5 . . ?
C28 C29 H29B 109.5 . . ?
H29A C29 H29B 109.5 . . ?
C28 C29 H29C 109.5 . . ?
H29A C29 H29C 109.5 . . ?
H29B C29 H29C 109.5 . . ?
N4 C30 C31 170.3(10) . . ?

loop_
_geom_bond_atom_site_label_1
_geom_bond_atom_site_label_2
_geom_bond_distance
_geom_bond_site_symmetry_2
_geom_bond_publ_flag
Mn1 O3 1.8859(19) . ?
Mn1 O2 1.8906(18) . ?
Mn1 O4 1.946(2) . ?
Mn1 O6 1.956(2) . ?
Mn1 O5 2.0768(19) . ?
Mn1 Mn3 2.7704(6) . ?
Mn1 Mn2 3.1713(6) . ?
Mn1 Mn4 3.1959(6) . ?
Mn2 O8 1.864(2) . ?
Mn2 O2 1.9090(18) . ?
Mn2 N1 1.972(2) . ?
Mn2 O1 1.9905(18) . ?
Mn2 O7 2.206(2) . ?
Mn2 O9 2.238(2) . ?
Mn2 Mn3 3.1763(6) . ?
Mn3 O2 1.8884(19) . ?
Mn3 O3 1.9062(18) . ?
Mn3 O12 1.9452(19) . ?
Mn3 O10 1.950(2) . ?
Mn3 O11 2.085(2) . ?
Mn3 Mn4 3.1803(6) . ?
Mn4 O14 1.8768(19) . ?
Mn4 O3 1.9145(18) . ?
Mn4 N2 1.972(2) . ?
Mn4 O1 1.9776(18) . ?
Mn4 O15 2.222(2) . ?
Mn4 O13 2.271(2) . ?
O1 C9 1.453(3) . ?
O4 C24 1.285(4) . ?
O5 C20 1.270(3) . ?
O6 C26 1.277(3) . ?
O7 C24 1.248(4) . ?
O8 C2 1.326(3) . ?
O9 C22 1.243(3) . ?
O10 C22 1.290(3) . ?
O11 C20 1.259(4) . ?
O12 C18 1.279(3) . ?
O13 C18 1.256(3) . ?
O14 C17 1.328(3) . ?
O15 C26 1.245(4) . ?
N1 C7 1.290(3) . ?
N1 C8 1.469(3) . ?
N2 C11 1.292(4) . ?
N2 C10 1.466(3) . ?
C1 C2 1.409(4) . ?
C1 C6 1.412(4) . ?
C1 C7 1.434(4) . ?
C2 C3 1.402(4) . ?
C3 C4 1.377(4) . ?
C3 H3A 0.9500 . ?
C4 C5 1.390(4) . ?
C4 H4A 0.9500 . ?
C5 C6 1.373(4) . ?
C5 H5A 0.9500 . ?
C6 H6A 0.9500 . ?
C7 H7A 0.9500 . ?
C8 C9 1.521(4) . ?
C8 H8A 0.9900 . ?
C8 H8B 0.9900 . ?
C9 C10 1.509(4) . ?
C9 H9A 1.0000 . ?
C10 H10A 0.9900 . ?
C10 H10B 0.9900 . ?
C11 C12 1.427(4) . ?
C11 H11A 0.9500 . ?
C12 C13 1.407(4) . ?
C12 C17 1.416(4) . ?
C13 C14 1.374(4) . ?
C13 H13A 0.9500 . ?
C14 C15 1.386(5) . ?
C14 H14A 0.9500 . ?
C15 C16 1.382(4) . ?
C15 H15A 0.9500 . ?
C16 C17 1.413(4) . ?
C16 H16A 0.9500 . ?
C18 C19 1.497(4) . ?
C19 H19A 0.9800 . ?
C19 H19B 0.9800 . ?
C19 H19C 0.9800 . ?
C20 C21 1.492(4) . ?
C21 H21A 0.9800 . ?
C21 H21B 0.9800 . ?
C21 H21C 0.9800 . ?
C22 C23 1.503(4) . ?
C23 H23A 0.9800 . ?
C23 H23B 0.9800 . ?
C23 H23C 0.9800 . ?
C24 C25 1.495(4) . ?
C25 H25A 0.9800 . ?
C25 H25B 0.9800 . ?
C25 H25C 0.9800 . ?
C26 C27 1.504(4) . ?
C27 H27A 0.9800 . ?
C27 H27B 0.9800 . ?
C27 H27C 0.9800 . ?
N3 C28 1.426(18) . ?
C28 C29 1.288(19) . ?
C29 H29A 0.9800 . ?
C29 H29B 0.9800 . ?
C29 H29C 0.9800 . ?
N4 C30 1.165(11) . ?
C30 C31 1.438(12) . ?
C31 H31A 0.9800 . ?
C31 H31B 0.9800 . ?
C31 H31C 0.9800 . ?
